data_2235772
loop_
_publ_author_name
'Lejon, Tore'
'Gorovoy, Alexey S.'
'Khrustalev, Victor N.'

_publ_section_title
;
 Potassium [(1<i>S</i>)-1-azido-2-phenylethyl]trifluoridoborate
;
_journal_coeditor_code CV5318
_journal_issue 8
_journal_name_full 'Acta Crystallographica Section E'
_journal_page_first m1048
_journal_paper_doi 10.1107/S1600536812030085
_journal_volume 68
_journal_year 2012
_chemical_formula_iupac 'K +, C8 H8 B F3 N3 -'
_chemical_formula_moiety 'K +, C8 H8 B F3 N3 -'
_chemical_formula_sum 'C8 H8 B F3 K N3'
_chemical_formula_weight 253.08
_chemical_name_systematic
;
Potassium [(1<i>S</i>)-1-azido-2-phenylethyl]trifluoridoborate
;
_space_group_IT_number 19
_symmetry_cell_setting orthorhombic
_symmetry_space_group_name_Hall 'P 2ac 2ab'
_symmetry_space_group_name_H-M 'P 21 21 21'
_atom_sites_solution_hydrogens geom
_atom_sites_solution_primary direct
_atom_sites_solution_secondary difmap
_audit_creation_method SHELXL-97
_cell_angle_alpha 90.00
_cell_angle_beta 90.00
_cell_angle_gamma 90.00
_cell_formula_units_Z 4
_cell_length_a 6.052(2)
_cell_length_b 6.959(2)
_cell_length_c 25.120(8)
_cell_measurement_reflns_used 546
_cell_measurement_temperature 100(2)
_cell_measurement_theta_max 18.45
_cell_measurement_theta_min 3.24
_cell_volume 1058.0(6)
_computing_cell_refinement 'SAINT (Bruker, 2001)'
_computing_data_collection 'APEX2 (Bruker, 2005)'
_computing_data_reduction 'SAINT (Bruker, 2001)'
_computing_molecular_graphics 'SHELXTL (Sheldrick, 2008)'
_computing_publication_material 'SHELXTL (Sheldrick, 2008)'
_computing_structure_refinement 'SHELXTL (Sheldrick, 2008)'
_computing_structure_solution 'SHELXTL (Sheldrick, 2008)'
_diffrn_ambient_temperature 100(2)
_diffrn_measured_fraction_theta_full 0.999
_diffrn_measured_fraction_theta_max 0.999
_diffrn_measurement_device_type 'Bruker APEXII CCD'
_diffrn_measurement_method '\f and \w scans'
_diffrn_radiation_monochromator graphite
_diffrn_radiation_source 'fine-focus sealed tube'
_diffrn_radiation_type MoK\a
_diffrn_radiation_wavelength 0.71073
_diffrn_reflns_av_R_equivalents 0.0601
_diffrn_reflns_av_sigmaI/netI 0.1401
_diffrn_reflns_limit_h_max 7
_diffrn_reflns_limit_h_min -7
_diffrn_reflns_limit_k_max 8
_diffrn_reflns_limit_k_min -8
_diffrn_reflns_limit_l_max 30
_diffrn_reflns_limit_l_min -30
_diffrn_reflns_number 10239
_diffrn_reflns_theta_full 25.96
_diffrn_reflns_theta_max 25.96
_diffrn_reflns_theta_min 3.04
_exptl_absorpt_coefficient_mu 0.517
_exptl_absorpt_correction_T_max 0.995
_exptl_absorpt_correction_T_min 0.926
_exptl_absorpt_correction_type multi-scan
_exptl_absorpt_process_details '(SADABS; Sheldrick, 2003)'
_exptl_crystal_colour colourless
_exptl_crystal_density_diffrn 1.589
_exptl_crystal_density_method 'not measured'
_exptl_crystal_description plate
_exptl_crystal_F_000 512
_exptl_crystal_size_max 0.15
_exptl_crystal_size_mid 0.10
_exptl_crystal_size_min 0.01
_refine_diff_density_max 0.332
_refine_diff_density_min -0.402
_refine_ls_abs_structure_details 'Flack (1983), 828 Friedel pairs'
_refine_ls_abs_structure_Flack 0.00(8)
_refine_ls_extinction_method none
_refine_ls_goodness_of_fit_ref 0.977
_refine_ls_hydrogen_treatment constr
_refine_ls_matrix_type full
_refine_ls_number_parameters 145
_refine_ls_number_reflns 2075
_refine_ls_number_restraints 0
_refine_ls_restrained_S_all 0.977
_refine_ls_R_factor_all 0.1301
_refine_ls_R_factor_gt 0.0504
_refine_ls_shift/su_max 0.000
_refine_ls_shift/su_mean 0.000
_refine_ls_structure_factor_coef Fsqd
_refine_ls_weighting_details 'calc w=1/[\s^2^(Fo^2^)+(0.0191P)^2^] where P=(Fo^2^+2Fc^2^)/3'
_refine_ls_weighting_scheme calc
_refine_ls_wR_factor_gt 0.0639
_refine_ls_wR_factor_ref 0.0813
_reflns_number_gt 1203
_reflns_number_total 2075
_reflns_threshold_expression I>2\s(I)
_cod_data_source_file cv5318.cif
_cod_data_source_block I
_cod_original_cell_volume 1057.9(6)
_cod_database_code 2235772
_cod_database_fobs_code 2235772

loop_
_symmetry_equiv_pos_as_xyz
'x, y, z'
'-x+1/2, -y, z+1/2'
'-x, y+1/2, -z+1/2'
'x+1/2, -y+1/2, -z'

loop_
_atom_site_type_symbol
_atom_site_label
_atom_site_fract_x
_atom_site_fract_y
_atom_site_fract_z
_atom_site_U_iso_or_equiv
_atom_site_adp_type
_atom_site_calc_flag
_atom_site_refinement_flags
_atom_site_occupancy
_atom_site_symmetry_multiplicity
K K1 0.19352(19) 0.92096(16) 0.77175(5) 0.0230(3) Uani d . 1 1
N N1 0.4374(7) 0.6992(6) 0.85281(14) 0.0243(11) Uani d . 1 1
N N2 0.6381(7) 0.7035(6) 0.84172(15) 0.0224(11) Uani d . 1 1
N N3 0.8199(7) 0.7267(7) 0.83058(14) 0.0296(11) Uani d . 1 1
C C1 0.3397(8) 0.5009(6) 0.86075(17) 0.0187(12) Uani d . 1 1
H H1 0.1992 0.5194 0.8811 0.022 Uiso calc R 1 1
C C2 0.4850(8) 0.3714(6) 0.89471(16) 0.0206(13) Uani d . 1 1
H H2A 0.4156 0.2427 0.8965 0.025 Uiso calc R 1 1
H H2B 0.6294 0.3564 0.8766 0.025 Uiso calc R 1 1
C C3 0.5268(8) 0.4407(6) 0.95126(18) 0.0167(11) Uani d . 1 1
C C4 0.3648(8) 0.4141(7) 0.99013(17) 0.0215(12) Uani d . 1 1
H H4 0.2286 0.3546 0.9811 0.026 Uiso calc R 1 1
C C5 0.4030(8) 0.4748(7) 1.04210(19) 0.0227(13) Uani d . 1 1
H H5 0.2922 0.4575 1.0684 0.027 Uiso calc R 1 1
C C6 0.6016(8) 0.5603(7) 1.05561(19) 0.0231(12) Uani d . 1 1
H H6 0.6273 0.5998 1.0913 0.028 Uiso calc R 1 1
C C7 0.7647(8) 0.5888(7) 1.01697(18) 0.0236(12) Uani d . 1 1
H H7 0.9006 0.6489 1.0260 0.028 Uiso calc R 1 1
C C8 0.7250(8) 0.5283(6) 0.96550(18) 0.0219(13) Uani d . 1 1
H H8 0.8356 0.5469 0.9392 0.026 Uiso calc R 1 1
F F1 0.1942(4) 0.5408(3) 0.76697(10) 0.0241(7) Uani d . 1 1
F F2 0.0979(4) 0.2693(4) 0.81157(9) 0.0250(7) Uani d . 1 1
F F3 0.4491(4) 0.3061(4) 0.78057(9) 0.0270(7) Uani d . 1 1
B B1 0.2716(9) 0.4042(8) 0.8047(2) 0.0171(13) Uani d . 1 1

loop_
_atom_site_aniso_label
_atom_site_aniso_U_11
_atom_site_aniso_U_22
_atom_site_aniso_U_33
_atom_site_aniso_U_12
_atom_site_aniso_U_13
_atom_site_aniso_U_23
K1 0.0246(6) 0.0215(6) 0.0227(6) 0.0008(6) -0.0020(6) 0.0005(6)
N1 0.021(3) 0.028(3) 0.024(3) -0.002(2) 0.002(2) 0.000(2)
N2 0.031(3) 0.017(3) 0.019(2) -0.002(2) 0.000(2) 0.001(2)
N3 0.025(3) 0.036(3) 0.029(2) -0.002(3) 0.006(2) 0.003(2)
C1 0.017(3) 0.017(3) 0.022(3) -0.004(2) -0.001(2) 0.004(2)
C2 0.021(3) 0.023(3) 0.017(3) 0.000(2) -0.001(2) 0.003(2)
C3 0.023(3) 0.006(3) 0.021(3) 0.001(2) -0.005(2) 0.002(2)
C4 0.025(3) 0.017(3) 0.023(3) -0.006(3) -0.001(2) 0.000(3)
C5 0.025(3) 0.025(3) 0.019(3) 0.001(3) 0.001(3) -0.002(2)
C6 0.030(3) 0.017(3) 0.022(3) -0.001(3) -0.004(3) 0.001(3)
C7 0.020(3) 0.019(3) 0.031(3) 0.001(3) -0.007(2) 0.000(3)
C8 0.021(3) 0.018(3) 0.027(3) 0.003(2) 0.000(3) 0.000(2)
F1 0.0326(17) 0.0189(15) 0.0209(16) -0.0006(15) -0.0068(16) 0.0024(13)
F2 0.0288(16) 0.0240(17) 0.0221(15) -0.0069(15) -0.0006(12) 0.0005(15)
F3 0.0234(16) 0.0341(18) 0.0234(16) 0.0050(14) 0.0006(13) -0.0092(15)
B1 0.017(3) 0.013(3) 0.021(3) 0.000(3) 0.000(2) -0.001(3)

loop_
_atom_type_symbol
_atom_type_description
_atom_type_scat_dispersion_real
_atom_type_scat_dispersion_imag
_atom_type_scat_source
C C 0.0033 0.0016 'International Tables Vol C Tables 4.2.6.8 and 6.1.1.4'
H H 0.0000 0.0000 'International Tables Vol C Tables 4.2.6.8 and 6.1.1.4'
B B 0.0013 0.0007 'International Tables Vol C Tables 4.2.6.8 and 6.1.1.4'
N N 0.0061 0.0033 'International Tables Vol C Tables 4.2.6.8 and 6.1.1.4'
F F 0.0171 0.0103 'International Tables Vol C Tables 4.2.6.8 and 6.1.1.4'
K K 0.2009 0.2494 'International Tables Vol C Tables 4.2.6.8 and 6.1.1.4'

loop_
_geom_angle_atom_site_label_1
_geom_angle_atom_site_label_2
_geom_angle_atom_site_label_3
_geom_angle_site_symmetry_1
_geom_angle_site_symmetry_3
_geom_angle
F1 K1 F3 . 3_656 71.05(9)
F1 K1 F1 . 3_556 107.25(7)
F3 K1 F1 3_656 3_556 128.98(8)
F1 K1 F2 . 1_565 156.77(10)
F3 K1 F2 3_656 1_565 129.20(9)
F1 K1 F2 3_556 1_565 70.42(8)
F1 K1 F2 . 3_556 66.99(8)
F3 K1 F2 3_656 3_556 91.61(8)
F1 K1 F2 3_556 3_556 47.55(7)
F2 K1 F2 1_565 3_556 117.46(7)
F1 K1 N1 . . 60.53(10)
F3 K1 N1 3_656 . 77.08(10)
F1 K1 N1 3_556 . 148.57(10)
F2 K1 N1 1_565 . 108.83(10)
F2 K1 N1 3_556 . 127.22(11)
F1 K1 N3 . 1_455 64.93(11)
F3 K1 N3 3_656 1_455 135.84(11)
F1 K1 N3 3_556 1_455 70.16(10)
F2 K1 N3 1_565 1_455 93.46(11)
F2 K1 N3 3_556 1_455 74.82(10)
N1 K1 N3 . 1_455 78.62(11)
F1 K1 F3 . 1_565 149.93(9)
F3 K1 F3 3_656 1_565 83.65(6)
F1 K1 F3 3_556 1_565 101.20(8)
F2 K1 F3 1_565 1_565 45.66(7)
F2 K1 F3 3_556 1_565 131.42(8)
N1 K1 F3 . 1_565 98.81(10)
N3 K1 F3 1_455 1_565 136.46(10)
F1 K1 N3 . 3_656 127.01(11)
F3 K1 N3 3_656 3_656 80.25(10)
F1 K1 N3 3_556 3_656 59.97(9)
F2 K1 N3 1_565 3_656 72.92(9)
F2 K1 N3 3_556 3_656 70.44(10)
N1 K1 N3 . 3_656 151.29(11)
N3 K1 N3 1_455 3_656 130.08(7)
F3 K1 N3 1_565 3_656 61.08(9)
N2 N1 C1 . . 115.6(4)
N2 N1 K1 . . 108.7(3)
C1 N1 K1 . . 111.8(3)
N3 N2 N1 . . 173.1(5)
N2 N3 K1 . 1_655 154.2(4)
N2 N3 K1 . 3_646 94.3(3)
K1 N3 K1 1_655 3_646 85.80(9)
N1 C1 C2 . . 112.8(4)
N1 C1 B1 . . 111.4(4)
C2 C1 B1 . . 112.9(4)
N1 C1 H1 . . 106.4
C2 C1 H1 . . 106.4
B1 C1 H1 . . 106.4
C3 C2 C1 . . 115.6(4)
C3 C2 H2A . . 108.4
C1 C2 H2A . . 108.4
C3 C2 H2B . . 108.4
C1 C2 H2B . . 108.4
H2A C2 H2B . . 107.4
C8 C3 C4 . . 118.9(4)
C8 C3 C2 . . 121.4(4)
C4 C3 C2 . . 119.7(4)
C5 C4 C3 . . 120.0(4)
C5 C4 H4 . . 120.0
C3 C4 H4 . . 120.0
C6 C5 C4 . . 120.3(5)
C6 C5 H5 . . 119.8
C4 C5 H5 . . 119.8
C5 C6 C7 . . 120.3(4)
C5 C6 H6 . . 119.9
C7 C6 H6 . . 119.9
C8 C7 C6 . . 118.9(4)
C8 C7 H7 . . 120.5
C6 C7 H7 . . 120.5
C7 C8 C3 . . 121.6(5)
C7 C8 H8 . . 119.2
C3 C8 H8 . . 119.2
B1 F1 K1 . . 129.7(3)
B1 F1 K1 . 3_546 108.9(3)
K1 F1 K1 . 3_546 109.06(9)
B1 F2 K1 . 1_545 113.1(3)
B1 F2 K1 . 3_546 96.9(3)
K1 F2 K1 1_545 3_546 100.87(8)
B1 F3 K1 . 3_646 133.5(3)
B1 F3 K1 . 1_545 94.0(3)
K1 F3 K1 3_646 1_545 129.14(10)
F3 B1 F2 . . 107.2(4)
F3 B1 F1 . . 106.7(4)
F2 B1 F1 . . 106.2(4)
F3 B1 C1 . . 112.5(4)
F2 B1 C1 . . 111.0(4)
F1 B1 C1 . . 112.7(4)

loop_
_geom_bond_atom_site_label_1
_geom_bond_atom_site_label_2
_geom_bond_site_symmetry_2
_geom_bond_distance
K1 F1 . 2.648(3)
K1 F3 3_656 2.654(3)
K1 F1 3_556 2.673(3)
K1 F2 1_565 2.685(3)
K1 F2 3_556 2.933(3)
K1 N1 . 2.951(4)
K1 N3 1_455 3.020(4)
K1 F3 1_565 3.102(3)
K1 N3 3_656 3.338(4)
N1 N2 . 1.246(5)
N1 C1 . 1.515(6)
N2 N3 . 1.147(5)
C1 C2 . 1.521(6)
C1 B1 . 1.614(7)
C1 H1 . 1.0000
C2 C3 . 1.521(6)
C2 H2A . 0.9900
C2 H2B . 0.9900
C3 C8 . 1.392(6)
C3 C4 . 1.396(6)
C4 C5 . 1.391(6)
C4 H4 . 0.9500
C5 C6 . 1.383(6)
C5 H5 . 0.9500
C6 C7 . 1.399(6)
C6 H6 . 0.9500
C7 C8 . 1.381(6)
C7 H7 . 0.9500
C8 H8 . 0.9500
F1 B1 . 1.422(6)
F2 B1 . 1.420(6)
F3 B1 . 1.410(6)

loop_
_geom_hbond_atom_site_label_D
_geom_hbond_atom_site_label_H
_geom_hbond_atom_site_label_A
_geom_hbond_site_symmetry_A
_geom_hbond_distance_DH
_geom_hbond_distance_HA
_geom_hbond_distance_DA
_geom_hbond_angle_DHA
_geom_hbond_publ_flag
C4 H4 C3 4_457 0.95 2.93 3.528(6) 122 yes
C4 H4 C4 4_457 0.95 2.98 3.823(6) 149 yes
C4 H4 C5 4_457 0.95 3.08 3.974(7) 158 yes
C4 H4 C6 4_457 0.95 3.13 3.841(7) 133 yes
C4 H4 C7 4_457 0.95 3.09 3.556(7) 112 yes
C4 H4 C8 4_457 0.95 2.98 3.382(6) 107 yes

loop_
_geom_torsion_atom_site_label_1
_geom_torsion_atom_site_label_2
_geom_torsion_atom_site_label_3
_geom_torsion_atom_site_label_4
_geom_torsion_site_symmetry_1
_geom_torsion_site_symmetry_4
_geom_torsion
F1 K1 N1 N2 . . 101.9(3)
F3 K1 N1 N2 3_656 . 26.6(3)
F1 K1 N1 N2 3_556 . 176.1(3)
F2 K1 N1 N2 1_565 . -100.8(3)
F2 K1 N1 N2 3_556 . 108.6(3)
N3 K1 N1 N2 1_455 . 169.4(3)
F3 K1 N1 N2 1_565 . -54.8(3)
N3 K1 N1 N2 3_656 . -12.2(5)
F1 K1 N1 C1 . . -26.9(3)
F3 K1 N1 C1 3_656 . -102.3(3)
F1 K1 N1 C1 3_556 . 47.3(4)
F2 K1 N1 C1 1_565 . 130.4(3)
F2 K1 N1 C1 3_556 . -20.2(3)
N3 K1 N1 C1 1_455 . 40.6(3)
F3 K1 N1 C1 1_565 . 176.4(3)
N3 K1 N1 C1 3_656 . -141.0(3)
N2 N1 C1 C2 . . 44.7(5)
K1 N1 C1 C2 . . 169.7(3)
N2 N1 C1 B1 . . -83.6(5)
K1 N1 C1 B1 . . 41.5(4)
N1 C1 C2 C3 . . 61.4(5)
B1 C1 C2 C3 . . -171.2(4)
C1 C2 C3 C8 . . -101.8(5)
C1 C2 C3 C4 . . 79.0(5)
C8 C3 C4 C5 . . 0.0(7)
C2 C3 C4 C5 . . 179.2(4)
C3 C4 C5 C6 . . -0.5(7)
C4 C5 C6 C7 . . 0.9(7)
C5 C6 C7 C8 . . -0.8(7)
C6 C7 C8 C3 . . 0.3(7)
C4 C3 C8 C7 . . 0.1(7)
C2 C3 C8 C7 . . -179.0(4)
F3 K1 F1 B1 3_656 . 95.3(4)
F1 K1 F1 B1 3_556 . -138.5(4)
F2 K1 F1 B1 1_565 . -58.1(5)
F2 K1 F1 B1 3_556 . -164.4(4)
N1 K1 F1 B1 . . 9.8(4)
N3 K1 F1 B1 1_455 . -81.1(4)
F3 K1 F1 B1 1_565 . 61.1(4)
N3 K1 F1 B1 3_656 . 156.4(3)
F3 K1 F1 K1 3_656 3_546 -127.74(10)
F1 K1 F1 K1 3_556 3_546 -1.60(5)
F2 K1 F1 K1 1_565 3_546 78.8(3)
F2 K1 F1 K1 3_556 3_546 -27.48(8)
N1 K1 F1 K1 . 3_546 146.70(13)
N3 K1 F1 K1 1_455 3_546 55.89(11)
F3 K1 F1 K1 1_565 3_546 -161.99(14)
N3 K1 F1 K1 3_656 3_546 -66.63(15)
K1 F3 B1 F2 3_646 . 161.9(2)
K1 F3 B1 F2 1_545 . 2.3(4)
K1 F3 B1 F1 3_646 . 48.4(5)
K1 F3 B1 F1 1_545 . -111.2(3)
K1 F3 B1 C1 3_646 . -75.8(5)
K1 F3 B1 C1 1_545 . 124.6(4)
K1 F2 B1 F3 1_545 . -2.8(4)
K1 F2 B1 F3 3_546 . -107.8(3)
K1 F2 B1 F1 1_545 . 111.0(3)
K1 F2 B1 F1 3_546 . 6.1(4)
K1 F2 B1 C1 1_545 . -126.1(3)
K1 F2 B1 C1 3_546 . 128.9(3)
K1 F1 B1 F3 . . -115.8(3)
K1 F1 B1 F3 3_546 . 107.2(3)
K1 F1 B1 F2 . . 130.0(3)
K1 F1 B1 F2 3_546 . -7.0(4)
K1 F1 B1 C1 . . 8.2(6)
K1 F1 B1 C1 3_546 . -128.8(3)
N1 C1 B1 F3 . . 86.5(5)
C2 C1 B1 F3 . . -41.7(6)
N1 C1 B1 F2 . . -153.3(4)
C2 C1 B1 F2 . . 78.5(5)
N1 C1 B1 F1 . . -34.3(6)
C2 C1 B1 F1 . . -162.5(4)
